data_2104869
loop_
_publ_author_name
'Ma\/lecka, Magdalena'
'Checi\'nska, Lilianna'
'Rybarczyk-Pirek, Agnieszka'
'Morgenroth, Wolfgang'
'Paulmann, Carsten'

_publ_section_title
;
 Electron density studies on hydrogen bonding in two chromone
 derivatives
;
_journal_coeditor_code SN5099
_journal_issue 6
_journal_name_full 'Acta Crystallographica Section B'
_journal_page_first 687
_journal_page_last 695
_journal_paper_doi 10.1107/S0108768110040875
_journal_volume 66
_journal_year 2010
_chemical_formula_sum 'C16 H11 N O3'
_chemical_formula_weight 265.26
_chemical_name_systematic
;
3-(Amino-phenyl-methylene)chroman-2,4-dione
;
_space_group_IT_number 61
_symmetry_cell_setting orthorhombic
_symmetry_Int_Tables_number 61
_symmetry_space_group_name_Hall '-P 2ac 2ab'
_symmetry_space_group_name_H-M 'P b c a'
_audit_creation_method SHELXL-97
_cell_angle_alpha 90.00
_cell_angle_beta 90.00
_cell_angle_gamma 90.00
_cell_formula_units_Z 8
_cell_length_a 12.925(3)
_cell_length_b 8.273(2)
_cell_length_c 23.954(5)
_cell_measurement_temperature 100(2)
_cell_measurement_theta_max 42.00
_cell_measurement_theta_min 2.57
_cell_volume 2561.4(10)
_computing_cell_refinement 'XDS (Kabsch, 1993)'
_computing_data_collection 'MarCCD (Paulmann & Morgenroth, 2006)'
_computing_data_reduction 'XDS (Kabsch, 1993)'
_computing_molecular_graphics 'Volkov et al, (2006)'
_computing_publication_material 'Volkov et al, (2006)'
_computing_structure_refinement 'Volkov et al, (2006)'
_computing_structure_solution 'SHELXS-97 (Sheldrick, 1997)'
_diffrn_ambient_temperature 100(2)
_diffrn_detector_type 'MarCCD detector'
_diffrn_measured_fraction_theta_full 0.999
_diffrn_measured_fraction_theta_max 0.999
_diffrn_measurement_device_type 'Huber diffractometer'
_diffrn_measurement_method '\f scan'
_diffrn_radiation_source synchrotron
_diffrn_radiation_type synchrotron
_diffrn_radiation_wavelength 0.6000
_diffrn_reflns_av_R_equivalents 0.0361
_diffrn_reflns_av_sigmaI/netI 0.019
_diffrn_reflns_limit_h_max 27
_diffrn_reflns_limit_h_min -28
_diffrn_reflns_limit_k_max 18
_diffrn_reflns_limit_k_min -15
_diffrn_reflns_limit_l_max 53
_diffrn_reflns_limit_l_min -53
_diffrn_reflns_number 200890
_diffrn_reflns_theta_full 41.81
_diffrn_reflns_theta_max 41.81
_diffrn_reflns_theta_min 1.44
_exptl_absorpt_coefficient_mu 0.096
_exptl_absorpt_correction_type none
_exptl_crystal_colour colorless
_exptl_crystal_density_diffrn 1.376
_exptl_crystal_density_method 'not measured'
_exptl_crystal_description block
_exptl_crystal_F_000 1104
_exptl_crystal_size_max 0.35
_exptl_crystal_size_mid 0.28
_exptl_crystal_size_min 0.20
_refine_diff_density_max 0.207
_refine_diff_density_min -0.217
_refine_diff_density_rms 0.037
_refine_ls_extinction_method none
_refine_ls_goodness_of_fit_ref 2.276
_refine_ls_matrix_type full
_refine_ls_number_parameters 438
_refine_ls_number_reflns 12657
_refine_ls_number_restraints 0
_refine_ls_R_factor_all 0.029
_refine_ls_R_factor_gt 0.025
_refine_ls_R_Fsqd_factor 0.037
_refine_ls_shift/su_max 0
_refine_ls_structure_factor_coef Fsqd
_refine_ls_weighting_details
;
calc w2 = 1/[s^2^(Fo^2^)]
;
_refine_ls_weighting_scheme calc
_refine_ls_wR_factor_ref 0.048
_reflns_number_gt 12633
_reflns_number_total 14726
_reflns_threshold_expression >2sigma(I)
_cod_data_source_file sn5099.cif
_cod_data_source_block I
_cod_original_cell_volume 2561.4(9)
_cod_original_sg_symbol_H-M 'P bca'
_cod_database_code 2104869
_cod_database_fobs_code 2104869

loop_
_space_group_symop_id
_space_group_symop_operation_xyz
1 +X,+Y,+Z
2 1/2-X,-Y,1/2+Z
3 1/2+X,1/2-Y,-Z
4 -X,1/2+Y,1/2-Z
5 -X,-Y,-Z
6 1/2+X,+Y,1/2-Z
7 1/2-X,1/2+Y,+Z
8 +X,1/2-Y,1/2+Z

loop_
_atom_local_axes_atom_label
_atom_local_axes_atom0
_atom_local_axes_ax1
_atom_local_axes_atom1
_atom_local_axes_atom2
_atom_local_axes_ax2
O(1) C(9) -X O(1) C(2) Y
O(2) C(2) X O(2) O(1) Y
O(4) C(4) X O(4) H(1) Y
N(1) H(1) X N(1) C(31) Y
C(31) N(1) X C(31) C(3) Y
C(3) C(31) X C(3) C(4) Y
C(2) O(1) -X C(2) C(3) Y
C(4) C(3) X C(4) O(4) Y
C(5) C(6) X C(5) C(10) Y
C(6) C(7) X C(6) C(5) Y
C(7) C(6) -X C(7) C(8) Y
C(8) C(7) -X C(8) C(9) Y
C(9) C(8) -X C(9) C(10) Y
C(10) C(5) X C(10) C(9) Y
C(311) C(312) X C(311) C(316) Y
C(312) C(313) X C(312) C(311) Y
C(313) C(314) X C(313) C(312) Y
C(314) C(315) X C(314) C(313) Y
C(315) C(314) -X C(315) C(316) Y
C(316) C(315) -X C(316) C(311) Y
H(1) O(4) Z H(1) N(1) Y
H(2) N(1) Z H(2) C(31) Y
H(5) C(5) Z H(5) C(10) Y
H(6) C(6) Z H(6) C(5) Y
H(7) C(7) -Z H(7) C(6) Y
H(8) C(8) -Z H(8) C(7) Y
H(312) C(312) Z H(312) C(311) Y
H(313) C(313) Z H(313) C(312) Y
H(314) C(314) Z H(314) C(313) Y
H(315) C(315) -Z H(315) C(314) Y
H(316) C(316) -Z H(316) C(315) Y

loop_
_atom_rho_multipole_atom_label
_atom_rho_multipole_coeff_Pv
_atom_rho_multipole_coeff_P00
_atom_rho_multipole_coeff_P11
_atom_rho_multipole_coeff_P1-1
_atom_rho_multipole_coeff_P10
_atom_rho_multipole_coeff_P20
_atom_rho_multipole_coeff_P21
_atom_rho_multipole_coeff_P2-1
_atom_rho_multipole_coeff_P22
_atom_rho_multipole_coeff_P2-2
_atom_rho_multipole_coeff_P30
_atom_rho_multipole_coeff_P31
_atom_rho_multipole_coeff_P3-1
_atom_rho_multipole_coeff_P32
_atom_rho_multipole_coeff_P3-2
_atom_rho_multipole_coeff_P33
_atom_rho_multipole_coeff_P3-3
_atom_rho_multipole_coeff_P40
_atom_rho_multipole_coeff_P41
_atom_rho_multipole_coeff_P4-1
_atom_rho_multipole_coeff_P42
_atom_rho_multipole_coeff_P4-2
_atom_rho_multipole_coeff_P43
_atom_rho_multipole_coeff_P4-3
_atom_rho_multipole_coeff_P44
_atom_rho_multipole_coeff_P4-4
_atom_rho_multipole_kappa
_atom_rho_multipole_kappa_prime0
_atom_rho_multipole_kappa_prime1
_atom_rho_multipole_kappa_prime2
_atom_rho_multipole_kappa_prime3
_atom_rho_multipole_kappa_prime4
O(1) 6.089(12) 0 -0.032(8) -0.017(7) 0 0.042(8) 0 0 -0.003(8) -0.001(8) 0 -0.010(7) -0.014(6) 0 0 0.106(7) 0.002(7) 0.012(9) 0 0 -0.020(8) 0.026(8) 0 0 0.038(8) 0.014(8) 0.999861 1 1 1 1 1
O(2) 6.027(13) 0 0.010(8) -0.006(7) 0 -0.059(8) 0 0 -0.004(8) 0.023(8) 0 -0.021(7) -0.002(6) 0 0 0.065(7) 0.028(6) 0.003(8) 0 0 0.004(8) -0.002(8) 0 0 0.042(8) 0.015(7) 0.999011 1 1 1 1 1
O(4) 6.028(13) 0 -0.001(8) 0.035(7) 0 -0.036(9) 0 0 -0.036(8) -0.025(8) 0 0.017(7) -0.020(6) 0 0 0.058(7) 0.027(6) 0.017(9) 0 0 0.003(8) -0.011(8) 0 0 0.003(8) -0.008(7) 0.999463 1 1 1 1 1
N(1) 5.005(17) 0 0.019(8) 0.000(9) 0 -0.015(9) 0 0 0.021(8) 0.024(8) 0 -0.056(7) 0.000(8) 0 0 0.195(8) 0.013(7) -0.047(10) 0 0 0.010(9) -0.012(9) 0 0 -0.009(8) 0.053(9) 0.999444 1 1 1 1 1
C(31) 4.06(2) 0 -0.017(10) -0.025(10) 0 -0.226(8) 0 0 -0.042(9) -0.024(9) 0 0.024(9) 0.019(8) 0 0 0.184(11) 0.010(10) 0.008(11) 0 0 0.008(11) -0.017(11) 0 0 -0.011(12) -0.006(13) 0.999106 1 1 1 1 1
C(3) 4.08(2) 0 0.031(10) 0.025(10) 0 -0.062(8) 0 0 0.007(9) 0.004(9) 0 0.014(9) -0.003(8) 0 0 0.127(11) -0.011(11) -0.002(11) 0 0 0.017(11) 0.023(11) 0 0 0.041(14) 0.020(14) 0.999016 1 1 1 1 1
C(2) 3.959(19) 0 -0.114(9) 0.056(10) 0 -0.195(8) 0 0 -0.137(9) 0.004(9) 0 0.032(8) -0.022(9) 0 0 0.139(12) -0.016(11) -0.063(11) 0 0 0.011(11) -0.031(10) 0 0 -0.015(14) 0.068(14) 0.968384 1 1 1 1 1
C(4) 3.98(2) 0 0.015(10) -0.015(10) 0 -0.193(9) 0 0 0.025(9) -0.003(10) 0 0.000(9) 0.021(9) 0 0 0.168(12) 0.017(11) -0.015(11) 0 0 -0.018(11) 0.005(11) 0 0 0.088(15) -0.011(14) 0.96409 1 1 1 1 1
C(5) 3.906(18) 0 -0.018(9) 0.040(8) 0 -0.123(7) 0 0 0.030(8) -0.014(7) 0 0.005(7) 0.014(6) 0 0 0.127(9) 0.012(8) -0.022(8) 0 0 -0.020(8) 0.027(8) 0 0 -0.061(9) 0.017(9) 0.999024 1 1 1 1 1
C(6) 4.002(15) 0 0.006(7) 0.064(7) 0 -0.163(6) 0 0 -0.000(7) -0.050(7) 0 0.007(5) 0.019(6) 0 0 0.249(8) 0.018(7) 0.010(7) 0 0 0.022(7) -0.038(6) 0 0 -0.041(8) 0.035(9) 0.999024 1 1 1 1 1
C(7) 4.002(15) 0 0.006(7) 0.064(7) 0 -0.163(6) 0 0 -0.000(7) -0.050(7) 0 0.007(5) 0.019(6) 0 0 0.249(8) 0.018(7) 0.010(7) 0 0 0.022(7) -0.038(6) 0 0 -0.041(8) 0.035(9) 0.999024 1 1 1 1 1
C(8) 3.906(18) 0 -0.018(9) 0.040(8) 0 -0.123(7) 0 0 0.030(8) -0.014(7) 0 0.005(7) 0.014(6) 0 0 0.127(9) 0.012(8) -0.022(8) 0 0 -0.020(8) 0.027(8) 0 0 -0.061(9) 0.017(9) 0.999024 1 1 1 1 1
C(9) 3.95(2) 0 0.042(9) 0.113(11) 0 -0.150(8) 0 0 0.108(10) -0.073(10) 0 0.005(8) 0.015(9) 0 0 0.122(12) -0.012(11) 0.001(10) 0 0 -0.038(10) -0.000(11) 0 0 0.019(13) 0.082(13) 0.962961 1 1 1 1 1
C(10) 4.17(2) 0 -0.006(10) 0.001(11) 0 -0.138(8) 0 0 0.010(10) -0.013(10) 0 0.001(8) 0.020(9) 0 0 0.166(12) 0.011(11) 0.003(10) 0 0 0.014(10) -0.030(11) 0 0 -0.016(13) 0.039(14) 0.999066 1 1 1 1 1
C(311) 4.17(2) 0 0.043(7) 0.073(10) 0 -0.116(8) 0 0 0.020(7) -0.011(9) 0 0.009(7) 0.028(8) 0 0 0.193(11) 0.005(6) -0.020(10) 0 0 -0.007(9) -0.028(10) 0 0 0.008(9) 0.030(12) 0.999066 1 1 1 1 1
C(312) 4.028(17) 0 0.044(8) 0.061(8) 0 -0.146(6) 0 0 0.014(7) -0.007(7) 0 -0.001(7) 0.004(6) 0 0 0.149(8) 0.056(7) -0.006(8) 0 0 0.006(7) 0.004(8) 0 0 -0.017(9) -0.038(8) 0.999024 1 1 1 1 1
C(313) 3.95(2) 0 0.014(10) 0.046(8) 0 -0.133(7) 0 0 0.011(8) -0.021(8) 0 0.005(7) 0.028(6) 0 0 0.182(10) 0.028(8) 0.023(8) 0 0 -0.043(8) -0.022(8) 0 0 -0.090(10) 0.048(9) 0.999024 1 1 1 1 1
C(314) 3.98(3) 0 0.049(8) 0.022(11) 0 -0.162(10) 0 0 0.027(8) -0.078(11) 0 0.016(8) 0.038(8) 0 0 0.304(15) 0.001(7) -0.006(12) 0 0 0.049(10) -0.037(11) 0 0 0.026(11) 0.008(13) 0.999024 1 1 1 1 1
C(315) 3.95(2) 0 0.014(10) 0.046(8) 0 -0.133(7) 0 0 0.011(8) -0.021(8) 0 0.005(7) 0.028(6) 0 0 0.182(10) 0.028(8) 0.023(8) 0 0 -0.043(8) -0.022(8) 0 0 -0.090(10) 0.048(9) 0.999024 1 1 1 1 1
C(316) 4.028(17) 0 0.044(8) 0.061(8) 0 -0.146(6) 0 0 0.014(7) -0.007(7) 0 -0.001(7) 0.004(6) 0 0 0.149(8) 0.056(7) -0.006(8) 0 0 0.006(7) 0.004(8) 0 0 -0.017(9) -0.038(8) 0.999024 1 1 1 1 1
H(1) 0.769(11) 0 0 0 0.004(7) 0 0 0 0 0 0 0 0 0 0 0 0 0 0 0 0 0 0 0 0 0 1.13 1.29 1.29 1.29 1.29 1.29
H(2) 0.846(11) 0 0 0 0.095(7) 0 0 0 0 0 0 0 0 0 0 0 0 0 0 0 0 0 0 0 0 0 1.13 1.29 1.29 1.29 1.29 1.29
H(5) 1.044(7) 0 0 0 0.129(4) 0 0 0 0 0 0 0 0 0 0 0 0 0 0 0 0 0 0 0 0 0 1.13 1.29 1.29 1.29 1.29 1.29
H(6) 1.044(7) 0 0 0 0.129(4) 0 0 0 0 0 0 0 0 0 0 0 0 0 0 0 0 0 0 0 0 0 1.13 1.29 1.29 1.29 1.29 1.29
H(7) 1.044(7) 0 0 0 0.129(4) 0 0 0 0 0 0 0 0 0 0 0 0 0 0 0 0 0 0 0 0 0 1.13 1.29 1.29 1.29 1.29 1.29
H(8) 1.044(7) 0 0 0 0.129(4) 0 0 0 0 0 0 0 0 0 0 0 0 0 0 0 0 0 0 0 0 0 1.13 1.29 1.29 1.29 1.29 1.29
H(312) 0.988(6) 0 0 0 0.140(4) 0 0 0 0 0 0 0 0 0 0 0 0 0 0 0 0 0 0 0 0 0 1.13 1.29 1.29 1.29 1.29 1.29
H(313) 0.988(6) 0 0 0 0.140(4) 0 0 0 0 0 0 0 0 0 0 0 0 0 0 0 0 0 0 0 0 0 1.13 1.29 1.29 1.29 1.29 1.29
H(314) 0.988(6) 0 0 0 0.140(4) 0 0 0 0 0 0 0 0 0 0 0 0 0 0 0 0 0 0 0 0 0 1.13 1.29 1.29 1.29 1.29 1.29
H(315) 0.988(6) 0 0 0 0.140(4) 0 0 0 0 0 0 0 0 0 0 0 0 0 0 0 0 0 0 0 0 0 1.13 1.29 1.29 1.29 1.29 1.29
H(316) 0.988(6) 0 0 0 0.140(4) 0 0 0 0 0 0 0 0 0 0 0 0 0 0 0 0 0 0 0 0 0 1.13 1.29 1.29 1.29 1.29 1.29

loop_
_atom_site_aniso_label
_atom_site_aniso_U_11
_atom_site_aniso_U_22
_atom_site_aniso_U_33
_atom_site_aniso_U_12
_atom_site_aniso_U_13
_atom_site_aniso_U_23
O(1) 0.01407(6) 0.02108(8) 0.01839(7) -0.00469(6) 0.00008(5) -0.00065(6)
O(2) 0.01600(7) 0.02155(8) 0.01669(7) -0.00326(6) -0.00265(5) -0.00420(6)
O(4) 0.01812(8) 0.02913(10) 0.01558(7) -0.00853(7) -0.00412(6) 0.00065(6)
N(1) 0.01511(8) 0.03061(12) 0.01775(8) -0.00822(8) -0.00302(6) 0.00447(7)
C(31) 0.01167(7) 0.01841(9) 0.01437(7) -0.00164(6) -0.00094(6) 0.00012(6)
C(3) 0.01205(7) 0.01687(8) 0.01384(7) -0.00220(6) -0.00098(6) -0.00089(6)
C(2) 0.01201(7) 0.01630(8) 0.01574(8) -0.00174(6) -0.00129(6) -0.00234(6)
C(4) 0.01445(8) 0.01834(9) 0.01389(7) -0.00306(7) -0.00153(6) -0.00041(6)
C(5) 0.02344(11) 0.02064(10) 0.01497(8) -0.00152(9) 0.00040(8) 0.00121(7)
C(6) 0.02972(14) 0.02215(11) 0.01709(9) -0.00061(10) 0.00451(9) 0.00295(8)
C(7) 0.02673(13) 0.02198(11) 0.02226(11) -0.00195(10) 0.00772(9) 0.00365(9)
C(8) 0.01956(10) 0.02031(10) 0.02312(11) -0.00355(8) 0.00495(8) 0.00220(8)
C(9) 0.01533(8) 0.01591(8) 0.01783(9) -0.00189(7) 0.00202(7) 0.00039(7)
C(10) 0.01645(8) 0.01622(8) 0.01472(8) -0.00136(7) 0.00031(6) 0.00011(6)
C(311) 0.01245(7) 0.01697(8) 0.01382(7) 0.00092(6) -0.00008(6) -0.00082(6)
C(312) 0.01343(8) 0.02095(10) 0.01910(9) 0.00214(7) -0.00130(7) 0.00054(7)
C(313) 0.01997(10) 0.02553(12) 0.02311(11) -0.00185(9) -0.00747(9) 0.00539(9)
C(314) 0.03451(15) 0.02584(12) 0.01590(9) -0.00693(11) -0.00545(10) 0.00150(8)
C(315) 0.03463(15) 0.02345(12) 0.01570(9) -0.00055(11) 0.00522(9) -0.00286(8)
C(316) 0.01958(10) 0.02002(10) 0.01775(9) 0.00356(8) 0.00421(7) -0.00094(7)
H(1) 0.029884 0.053306 0.025589 -0.011947 -0.007611 0.005823
H(2) 0.028722 0.048954 0.030494 -0.014086 0.000806 0.00805
H(5) 0.040022 0.051368 0.02884 -0.015758 -0.006526 0.000876
H(6) 0.058798 0.048425 0.021737 -0.007992 0.00402 0.00114
H(7) 0.042092 0.048918 0.03737 -0.006625 0.01722 0.006043
H(8) 0.027153 0.053085 0.042921 -0.012951 0.002344 0.003671
H(312) 0.029651 0.04065 0.027709 0.008638 0.0038 0.000443
H(313) 0.035942 0.055535 0.036084 0.01124 -0.007949 0.010651
H(314) 0.054974 0.055115 0.02103 -0.000162 -0.005984 0.004664
H(315) 0.051921 0.04915 0.027389 0.007242 0.013236 -0.002218
H(316) 0.030317 0.047784 0.034859 0.01279 0.004744 0.003995

loop_
_atom_site_label
_atom_site_fract_x
_atom_site_fract_y
_atom_site_fract_z
_atom_site_occupancy
_atom_site_symmetry_multiplicity
_atom_site_U_iso_or_equiv
O(1) 0.727882(14) 0.26809(2) 0.146160(8) 1 8 0.018
O(2) 0.682719(14) 0.25170(2) 0.234281(8) 1 8 0.018
O(4) 0.456580(15) 0.06108(3) 0.091879(8) 1 8 0.021
N(1) 0.411968(17) -0.00965(3) 0.194690(9) 1 8 0.021
C(31) 0.502185(17) 0.05238(3) 0.209361(9) 1 8 0.015
C(3) 0.567074(17) 0.12818(3) 0.168542(9) 1 8 0.014
C(2) 0.658555(17) 0.21626(3) 0.186274(10) 1 8 0.015
C(4) 0.539003(18) 0.12246(3) 0.109857(10) 1 8 0.016
C(5) 0.59821(2) 0.18374(3) 0.011860(10) 1 8 0.020
C(6) 0.67413(2) 0.23781(3) -0.024966(11) 1 8 0.023
C(7) 0.76793(2) 0.29983(3) -0.004083(12) 1 8 0.024
C(8) 0.78520(2) 0.30795(3) 0.053397(12) 1 8 0.021
C(9) 0.707881(19) 0.25339(3) 0.089835(10) 1 8 0.016
C(10) 0.614711(18) 0.18988(3) 0.069915(10) 1 8 0.016
C(311) 0.530402(17) 0.02983(3) 0.269314(9) 1 8 0.014
C(312) 0.620330(18) -0.05577(3) 0.283574(11) 1 8 0.018
C(313) 0.64259(2) -0.08679(4) 0.339651(12) 1 8 0.023
C(314) 0.57630(3) -0.03037(4) 0.381721(11) 1 8 0.025
C(315) 0.48636(3) 0.05487(4) 0.367382(11) 1 8 0.025
C(316) 0.46265(2) 0.08368(3) 0.311135(11) 1 8 0.019
H(1) 0.388176 -0.002914 0.154639 1 8 0.036
H(2) 0.370831 -0.076907 0.222012 1 8 0.036
H(5) 0.525138 0.134505 -0.002519 1 8 0.040
H(6) 0.662474 0.234209 -0.069722 1 8 0.043
H(7) 0.827827 0.339361 -0.032554 1 8 0.043
H(8) 0.858139 0.354821 0.068724 1 8 0.041
H(312) 0.669382 -0.095902 0.249572 1 8 0.033
H(313) 0.709487 -0.15567 0.35293 1 8 0.043
H(314) 0.593367 -0.057323 0.424938 1 8 0.044
H(315) 0.433167 0.092696 0.399776 1 8 0.043
H(316) 0.391666 0.14458 0.299402 1 8 0.038

loop_
_geom_angle_atom_site_label_1
_geom_angle_atom_site_label_2
_geom_angle_atom_site_label_3
_geom_angle
_geom_angle_site_symmetry_1
_geom_angle_site_symmetry_2
_geom_angle_site_symmetry_3
_geom_angle_publ_flag
C(2) O(1) C(9) 122.09(2) 1_555 1_555 1_555 yes
C(31) N(1) H(1) 120.02 1_555 1_555 1_555 yes
C(31) N(1) H(2) 120.40 1_555 1_555 1_555 yes
H(1) N(1) H(2) 119.08 1_555 1_555 1_555 yes
N(1) C(31) C(3) 120.33(2) 1_555 1_555 1_555 yes
N(1) C(31) C(311) 115.00(2) 1_555 1_555 1_555 yes
C(3) C(31) C(311) 124.61(2) 1_555 1_555 1_555 yes
C(31) C(3) C(2) 119.77(2) 1_555 1_555 1_555 yes
C(31) C(3) C(4) 120.00(2) 1_555 1_555 1_555 yes
C(2) C(3) C(4) 120.18(2) 1_555 1_555 1_555 yes
O(1) C(2) O(2) 114.35(2) 1_555 1_555 1_555 yes
O(1) C(2) C(3) 118.70(2) 1_555 1_555 1_555 yes
O(2) C(2) C(3) 126.95(2) 1_555 1_555 1_555 yes
O(4) C(4) C(3) 123.83(2) 1_555 1_555 1_555 yes
O(4) C(4) C(10) 119.48(2) 1_555 1_555 1_555 yes
C(3) C(4) C(10) 116.67(2) 1_555 1_555 1_555 yes
C(6) C(5) C(10) 120.47(3) 1_555 1_555 1_555 yes
C(6) C(5) H(5) 122.19 1_555 1_555 1_555 yes
C(10) C(5) H(5) 117.33 1_555 1_555 1_555 yes
C(5) C(6) C(7) 119.89(3) 1_555 1_555 1_555 yes
C(5) C(6) H(6) 121.33 1_555 1_555 1_555 yes
C(7) C(6) H(6) 118.77 1_555 1_555 1_555 yes
C(6) C(7) C(8) 120.35(2) 1_555 1_555 1_555 yes
C(6) C(7) H(7) 120.14 1_555 1_555 1_555 yes
C(8) C(7) H(7) 119.50 1_555 1_555 1_555 yes
C(7) C(8) C(9) 118.99(3) 1_555 1_555 1_555 yes
C(7) C(8) H(8) 119.36 1_555 1_555 1_555 yes
C(9) C(8) H(8) 121.64 1_555 1_555 1_555 yes
O(1) C(9) C(8) 116.57(2) 1_555 1_555 1_555 yes
O(1) C(9) C(10) 121.91(2) 1_555 1_555 1_555 yes
C(8) C(9) C(10) 121.52(2) 1_555 1_555 1_555 yes
C(4) C(10) C(5) 121.71(2) 1_555 1_555 1_555 yes
C(4) C(10) C(9) 119.43(2) 1_555 1_555 1_555 yes
C(5) C(10) C(9) 118.77(2) 1_555 1_555 1_555 yes
C(31) C(311) C(312) 119.96(2) 1_555 1_555 1_555 yes
C(31) C(311) C(316) 119.63(2) 1_555 1_555 1_555 yes
C(312) C(311) C(316) 120.22(2) 1_555 1_555 1_555 yes
C(311) C(312) C(313) 119.81(2) 1_555 1_555 1_555 yes
C(311) C(312) H(312) 117.13 1_555 1_555 1_555 yes
C(313) C(312) H(312) 123.06 1_555 1_555 1_555 yes
C(312) C(313) C(314) 120.25(3) 1_555 1_555 1_555 yes
C(312) C(313) H(313) 122.90 1_555 1_555 1_555 yes
C(314) C(313) H(313) 116.85 1_555 1_555 1_555 yes
C(313) C(314) C(315) 119.85(2) 1_555 1_555 1_555 yes
C(313) C(314) H(314) 119.63 1_555 1_555 1_555 yes
C(315) C(314) H(314) 120.47 1_555 1_555 1_555 yes
C(314) C(315) C(316) 120.14(2) 1_555 1_555 1_555 yes
C(314) C(315) H(315) 119.74 1_555 1_555 1_555 yes
C(316) C(315) H(315) 120.04 1_555 1_555 1_555 yes
C(311) C(316) C(315) 119.71(2) 1_555 1_555 1_555 yes
C(311) C(316) H(316) 119.39 1_555 1_555 1_555 yes
C(315) C(316) H(316) 120.88 1_555 1_555 1_555 yes

loop_
_geom_bond_atom_site_label_1
_geom_bond_atom_site_label_2
_geom_bond_distance
_geom_bond_site_symmetry_1
_geom_bond_site_symmetry_2
_geom_bond_publ_flag
O(1) C(2) 1.3821(3) 1_555 1_555 yes
O(1) C(9) 1.3791(3) 1_555 1_555 yes
O(2) C(2) 1.2272(3) 1_555 1_555 yes
O(4) C(4) 1.2562(3) 1_555 1_555 yes
N(1) C(31) 1.3216(3) 1_555 1_555 yes
N(1) H(1) 1.0090 1_555 1_555 yes
N(1) H(2) 1.0102 1_555 1_555 yes
C(31) C(3) 1.4327(3) 1_555 1_555 yes
C(31) C(311) 1.4934(3) 1_555 1_555 yes
C(3) C(2) 1.4524(3) 1_555 1_555 yes
C(3) C(4) 1.4526(3) 1_555 1_555 yes
C(4) C(10) 1.4778(3) 1_555 1_555 yes
C(5) C(6) 1.3932(4) 1_555 1_555 yes
C(5) C(10) 1.4078(3) 1_555 1_555 yes
C(5) H(5) 1.0847 1_555 1_555 yes
C(6) C(7) 1.4084(4) 1_555 1_555 yes
C(6) H(6) 1.0830 1_555 1_555 yes
C(7) C(8) 1.3965(4) 1_555 1_555 yes
C(7) H(7) 1.0823 1_555 1_555 yes
C(8) C(9) 1.4015(3) 1_555 1_555 yes
C(8) H(8) 1.0835 1_555 1_555 yes
C(9) C(10) 1.3978(3) 1_555 1_555 yes
C(311) C(312) 1.4033(3) 1_555 1_555 yes
C(311) C(316) 1.4032(3) 1_555 1_555 yes
C(312) C(313) 1.3975(4) 1_555 1_555 yes
C(312) H(312) 1.0842 1_555 1_555 yes
C(313) C(314) 1.4026(4) 1_555 1_555 yes
C(313) H(313) 1.0833 1_555 1_555 yes
C(314) C(315) 1.4023(5) 1_555 1_555 yes
C(314) H(314) 1.0817 1_555 1_555 yes
C(315) C(316) 1.4022(4) 1_555 1_555 yes
C(315) H(315) 1.0830 1_555 1_555 yes
C(316) H(316) 1.0838 1_555 1_555 yes
